data_1517141
loop_
_publ_author_name
'Liang Chen'
'Ning Zhao'
'Qiuwen Wang'
'Guohua Hou'
'Haibin Song'
'Guofu Zi'

_publ_section_title
;
 Synthesis, structure, and catalytic activity of titanium complexes with
 chiral biaryl Schiff-base ligands
;
_journal_name_full
;
Inorganica Chimica Acta
;
_journal_page_first 140
_journal_page_last 155
_journal_volume 402
_journal_year 2013
_chemical_formula_moiety 'C87 H89 N3 O8 Ti2'
_chemical_formula_sum 'C87 H89 N3 O8 Ti2'
_chemical_formula_weight 1400.41
_space_group_IT_number 4
_symmetry_cell_setting monoclinic
_symmetry_space_group_name_Hall 'P 2yb'
_symmetry_space_group_name_H-M 'P 1 21 1'
_atom_sites_solution_hydrogens geom
_atom_sites_solution_primary direct
_atom_sites_solution_secondary difmap
_cell_angle_alpha 90.00
_cell_angle_beta 107.912(2)
_cell_angle_gamma 90.00
_cell_formula_units_Z 2
_cell_length_a 13.2719(12)
_cell_length_b 18.6748(17)
_cell_length_c 15.4381(15)
_cell_measurement_reflns_used 3426
_cell_measurement_temperature 150(2)
_cell_measurement_theta_max 23.48
_cell_measurement_theta_min 2.43
_cell_volume 3640.9(6)
_computing_cell_refinement 'Bruker SMART'
_computing_data_collection 'Bruker SMART'
_computing_data_reduction 'Bruker SAINT'
_computing_molecular_graphics 'Bruker SHELXTL'
_computing_publication_material 'Bruker SHELXTL'
_computing_structure_refinement 'SHELXL-97 (Sheldrick, 1997)'
_computing_structure_solution 'SHELXS-97 (Sheldrick, 1990)'
_diffrn_ambient_temperature 150(2)
_diffrn_measured_fraction_theta_full 0.999
_diffrn_measured_fraction_theta_max 0.999
_diffrn_measurement_device_type 'CCD area detector'
_diffrn_measurement_method 'phi and omega scans'
_diffrn_radiation_monochromator graphite
_diffrn_radiation_source 'fine-focus sealed tube'
_diffrn_radiation_type MoK\a
_diffrn_radiation_wavelength 0.71073
_diffrn_reflns_av_R_equivalents 0.0379
_diffrn_reflns_av_sigmaI/netI 0.0782
_diffrn_reflns_limit_h_max 13
_diffrn_reflns_limit_h_min -15
_diffrn_reflns_limit_k_max 22
_diffrn_reflns_limit_k_min -20
_diffrn_reflns_limit_l_max 18
_diffrn_reflns_limit_l_min -12
_diffrn_reflns_number 18511
_diffrn_reflns_theta_full 25.25
_diffrn_reflns_theta_max 25.25
_diffrn_reflns_theta_min 1.77
_exptl_absorpt_coefficient_mu 0.280
_exptl_absorpt_correction_T_max 0.9384
_exptl_absorpt_correction_T_min 0.9084
_exptl_absorpt_correction_type multi-scan
_exptl_absorpt_process_details SADABS
_exptl_crystal_colour Orange
_exptl_crystal_density_diffrn 1.277
_exptl_crystal_density_method 'not measured'
_exptl_crystal_description Block
_exptl_crystal_F_000 1480
_exptl_crystal_size_max 0.35
_exptl_crystal_size_mid 0.28
_exptl_crystal_size_min 0.23
_refine_diff_density_max 0.860
_refine_diff_density_min -0.433
_refine_diff_density_rms 0.057
_refine_ls_abs_structure_details 'Flack H D (1983), Acta Cryst. A39, 876-881'
_refine_ls_abs_structure_Flack -0.01(2)
_refine_ls_extinction_method none
_refine_ls_goodness_of_fit_ref 1.056
_refine_ls_hydrogen_treatment constr
_refine_ls_matrix_type full
_refine_ls_number_parameters 908
_refine_ls_number_reflns 12619
_refine_ls_number_restraints 27
_refine_ls_restrained_S_all 1.068
_refine_ls_R_factor_all 0.0672
_refine_ls_R_factor_gt 0.0550
_refine_ls_shift/su_max 0.000
_refine_ls_shift/su_mean 0.000
_refine_ls_structure_factor_coef Fsqd
_refine_ls_weighting_details 'calc w=1/[\s^2^(Fo^2^)+(0.0625P)^2^+0.0795P] where P=(Fo^2^+2Fc^2^)/3'
_refine_ls_weighting_scheme calc
_refine_ls_wR_factor_gt 0.1243
_refine_ls_wR_factor_ref 0.1330
_reflns_number_gt 10715
_reflns_number_total 12619
_reflns_threshold_expression >2sigma(I)
_cod_data_source_file ICA-2013-402-140-155-8.cif
_cod_data_source_block compound1718
_cod_depositor_comments
;
The following automatic conversions were performed:

'_symmetry_cell_setting' value 'Monoclinic' changed to 'monoclinic'
according to the built-in table from CIF Core dictionary named
'cif_core.dic' version 2.4.1 from
2010-06-29.

'_exptl_absorpt_correction_type' value 'Multi-scan'
changed to 'multi-scan' according to the built-in table from CIF Core
dictionary named 'cif_core.dic' version 2.4.1 from 2010-06-29.

Automatic conversion script
Id: cif_fix_values 2281 2013-09-26 08:29:07Z andrius 
;
_cod_original_sg_symbol_H-M P2(1)
_cod_database_code 1517141

loop_
_symmetry_equiv_pos_as_xyz
'x, y, z'
'-x, y+1/2, -z'

loop_
_atom_site_label
_atom_site_type_symbol
_atom_site_fract_x
_atom_site_fract_y
_atom_site_fract_z
_atom_site_U_iso_or_equiv
_atom_site_adp_type
_atom_site_occupancy
_atom_site_symmetry_multiplicity
_atom_site_calc_flag
_atom_site_refinement_flags
_atom_site_disorder_assembly
_atom_site_disorder_group
C1 C 0.5648(3) 0.7498(2) 0.8845(2) 0.0186(8) Uani 1 1 d . . .
C2 C 0.5716(3) 0.82383(19) 0.8847(3) 0.0214(8) Uani 1 1 d . . .
H2 H 0.6353 0.8468 0.8843 0.026 Uiso 1 1 calc R . .
C3 C 0.4850(3) 0.8635(2) 0.8856(3) 0.0264(9) Uani 1 1 d . . .
H3 H 0.4890 0.9143 0.8849 0.032 Uiso 1 1 calc R . .
C4 C 0.3906(3) 0.8309(2) 0.8875(3) 0.0257(9) Uani 1 1 d . . .
C5 C 0.2982(3) 0.8775(2) 0.8923(4) 0.0392(12) Uani 1 1 d . . .
H5A H 0.3160 0.8997 0.9534 0.047 Uiso 1 1 calc R . .
H5B H 0.2880 0.9166 0.8470 0.047 Uiso 1 1 calc R . .
C6 C 0.1967(4) 0.8368(2) 0.8745(4) 0.0491(14) Uani 1 1 d . . .
H6A H 0.1458 0.8662 0.8945 0.059 Uiso 1 1 calc R . .
H6B H 0.1662 0.8289 0.8081 0.059 Uiso 1 1 calc R . .
C7 C 0.2091(5) 0.7691(3) 0.9199(5) 0.0708(19) Uani 1 1 d . . .
H7A H 0.1391 0.7453 0.9043 0.085 Uiso 1 1 calc R . .
H7B H 0.2331 0.7775 0.9864 0.085 Uiso 1 1 calc R . .
C8 C 0.2864(3) 0.7190(2) 0.8966(3) 0.0317(10) Uani 1 1 d . . .
H8A H 0.3092 0.6821 0.9448 0.038 Uiso 1 1 calc R . .
H8B H 0.2500 0.6943 0.8387 0.038 Uiso 1 1 calc R . .
C9 C 0.3832(3) 0.7567(2) 0.8872(3) 0.0223(9) Uani 1 1 d . . .
C10 C 0.4713(3) 0.71541(19) 0.8817(3) 0.0174(8) Uani 1 1 d . . .
C11 C 0.4654(3) 0.63522(19) 0.8748(3) 0.0184(8) Uani 1 1 d . . .
C12 C 0.3958(3) 0.6011(2) 0.7991(3) 0.0214(8) Uani 1 1 d . . .
C13 C 0.3409(3) 0.6436(2) 0.7145(3) 0.0286(9) Uani 1 1 d . . .
H13A H 0.3907 0.6508 0.6790 0.034 Uiso 1 1 calc R . .
H13B H 0.3222 0.6914 0.7328 0.034 Uiso 1 1 calc R . .
C14 C 0.2412(4) 0.6079(2) 0.6541(3) 0.0380(11) Uani 1 1 d . . .
H14A H 0.1850 0.6101 0.6839 0.046 Uiso 1 1 calc R . .
H14B H 0.2157 0.6339 0.5955 0.046 Uiso 1 1 calc R . .
C15 C 0.2629(4) 0.5306(2) 0.6365(3) 0.0403(11) Uani 1 1 d . . .
H15A H 0.1972 0.5085 0.5966 0.048 Uiso 1 1 calc R . .
H15B H 0.3169 0.5288 0.6044 0.048 Uiso 1 1 calc R . .
C16 C 0.3012(4) 0.4884(2) 0.7228(3) 0.0349(11) Uani 1 1 d . . .
H16A H 0.3328 0.4432 0.7100 0.042 Uiso 1 1 calc R . .
H16B H 0.2396 0.4758 0.7431 0.042 Uiso 1 1 calc R . .
C17 C 0.3820(3) 0.5271(2) 0.7994(3) 0.0247(9) Uani 1 1 d . . .
C18 C 0.4432(3) 0.4874(2) 0.8744(3) 0.0266(9) Uani 1 1 d . . .
H18 H 0.4335 0.4371 0.8755 0.032 Uiso 1 1 calc R . .
C19 C 0.5166(3) 0.5196(2) 0.9460(3) 0.0252(9) Uani 1 1 d . . .
H19 H 0.5593 0.4914 0.9948 0.030 Uiso 1 1 calc R . .
C20 C 0.5291(3) 0.5940(2) 0.9476(3) 0.0185(8) Uani 1 1 d . . .
C21 C 0.6057(3) 0.6182(2) 1.1022(3) 0.0293(10) Uani 1 1 d . . .
H21 H 0.5412 0.6006 1.1085 0.035 Uiso 1 1 calc R . .
C22 C 0.6896(3) 0.6342(2) 1.1840(3) 0.0267(9) Uani 1 1 d . . .
C23 C 0.6677(4) 0.6405(3) 1.2673(3) 0.0381(11) Uani 1 1 d . . .
H23 H 0.5967 0.6351 1.2679 0.046 Uiso 1 1 calc R . .
C24 C 0.7443(4) 0.6539(2) 1.3465(3) 0.0407(12) Uani 1 1 d . . .
H24 H 0.7273 0.6593 1.4016 0.049 Uiso 1 1 calc R . .
C25 C 0.8493(4) 0.6598(2) 1.3458(3) 0.0352(10) Uani 1 1 d . . .
H25 H 0.9040 0.6686 1.4011 0.042 Uiso 1 1 calc R . .
C26 C 0.8742(3) 0.6528(2) 1.2660(3) 0.0306(10) Uani 1 1 d . . .
H26 H 0.9460 0.6568 1.2672 0.037 Uiso 1 1 calc R . .
C27 C 0.7961(3) 0.6401(2) 1.1833(3) 0.0228(9) Uani 1 1 d . . .
C28 C 0.8718(3) 0.5481(2) 0.9571(3) 0.0196(8) Uani 1 1 d . . .
C29 C 0.8877(3) 0.4920(2) 1.0190(3) 0.0253(9) Uani 1 1 d . . .
H29 H 0.8325 0.4765 1.0417 0.030 Uiso 1 1 calc R . .
C30 C 0.9864(3) 0.4593(2) 1.0467(3) 0.0262(9) Uani 1 1 d . . .
H30 H 0.9975 0.4203 1.0880 0.031 Uiso 1 1 calc R . .
C31 C 1.0694(3) 0.4815(2) 1.0163(3) 0.0211(8) Uani 1 1 d . . .
C32 C 1.1769(3) 0.4470(2) 1.0567(3) 0.0269(9) Uani 1 1 d . . .
H32A H 1.1689 0.3944 1.0499 0.032 Uiso 1 1 calc R . .
H32B H 1.2029 0.4578 1.1226 0.032 Uiso 1 1 calc R . .
C33 C 1.2595(3) 0.4715(3) 1.0133(4) 0.0463(13) Uani 1 1 d . . .
H33A H 1.3309 0.4639 1.0570 0.056 Uiso 1 1 calc R . .
H33B H 1.2538 0.4415 0.9591 0.056 Uiso 1 1 calc R . .
C34 C 1.2485(3) 0.5467(3) 0.9859(3) 0.0392(11) Uani 1 1 d . . .
H34A H 1.3038 0.5587 0.9575 0.047 Uiso 1 1 calc R . .
H34B H 1.2605 0.5769 1.0409 0.047 Uiso 1 1 calc R . .
C35 C 1.1410(3) 0.5643(2) 0.9197(3) 0.0260(9) Uani 1 1 d . . .
H35A H 1.1353 0.5429 0.8597 0.031 Uiso 1 1 calc R . .
H35B H 1.1341 0.6168 0.9119 0.031 Uiso 1 1 calc R . .
C36 C 1.0513(3) 0.5362(2) 0.9524(2) 0.0196(8) Uani 1 1 d . . .
C37 C 0.9503(3) 0.56889(19) 0.9201(2) 0.0176(8) Uani 1 1 d . . .
C38 C 0.9261(3) 0.62665(19) 0.8504(3) 0.0188(8) Uani 1 1 d . . .
C39 C 0.9219(3) 0.61299(19) 0.7597(3) 0.0195(8) Uani 1 1 d . . .
C40 C 0.9269(3) 0.53536(19) 0.7291(3) 0.0233(9) Uani 1 1 d . . .
H40A H 0.9832 0.5098 0.7761 0.028 Uiso 1 1 calc R . .
H40B H 0.8588 0.5115 0.7242 0.028 Uiso 1 1 calc R . .
C41 C 0.9487(4) 0.5295(2) 0.6386(3) 0.0321(10) Uani 1 1 d . . .
H41A H 1.0237 0.5417 0.6469 0.039 Uiso 1 1 calc R . .
H41B H 0.9369 0.4795 0.6164 0.039 Uiso 1 1 calc R . .
C42 C 0.8780(4) 0.5788(2) 0.5687(3) 0.0381(11) Uani 1 1 d . . .
H42A H 0.8029 0.5671 0.5607 0.046 Uiso 1 1 calc R . .
H42B H 0.8910 0.5720 0.5094 0.046 Uiso 1 1 calc R . .
C43 C 0.8996(4) 0.6560(2) 0.5988(3) 0.0322(10) Uani 1 1 d . . .
H43A H 0.9680 0.6708 0.5910 0.039 Uiso 1 1 calc R . .
H43B H 0.8435 0.6866 0.5587 0.039 Uiso 1 1 calc R . .
C44 C 0.9039(3) 0.6689(2) 0.6963(2) 0.0225(8) Uani 1 1 d . . .
C45 C 0.8891(3) 0.7376(2) 0.7239(3) 0.0244(9) Uani 1 1 d . . .
H45 H 0.8802 0.7759 0.6818 0.029 Uiso 1 1 calc R . .
C46 C 0.8869(3) 0.7517(2) 0.8112(3) 0.0220(8) Uani 1 1 d . . .
H46 H 0.8737 0.7988 0.8282 0.026 Uiso 1 1 calc R . .
C47 C 0.9043(3) 0.69605(19) 0.8739(2) 0.0182(8) Uani 1 1 d . . .
C48 C 0.9576(3) 0.7534(2) 1.0161(3) 0.0241(9) Uani 1 1 d . . .
H48 H 1.0200 0.7650 1.0011 0.029 Uiso 1 1 calc R . .
C49 C 0.9461(3) 0.7852(2) 1.0959(3) 0.0258(9) Uani 1 1 d . . .
C50 C 1.0322(3) 0.8188(2) 1.1590(3) 0.0323(10) Uani 1 1 d . . .
H50 H 1.0999 0.8162 1.1504 0.039 Uiso 1 1 calc R . .
C51 C 1.0219(3) 0.8552(2) 1.2327(3) 0.0324(10) Uani 1 1 d . . .
H51 H 1.0819 0.8759 1.2759 0.039 Uiso 1 1 calc R . .
C52 C 0.9211(3) 0.8613(2) 1.2432(3) 0.0317(10) Uani 1 1 d . . .
H52 H 0.9124 0.8881 1.2927 0.038 Uiso 1 1 calc R . .
C53 C 0.8344(3) 0.8292(2) 1.1828(3) 0.0257(9) Uani 1 1 d . . .
H53 H 0.7667 0.8341 1.1912 0.031 Uiso 1 1 calc R . .
C54 C 0.8444(3) 0.7896(2) 1.1097(3) 0.0240(9) Uani 1 1 d . . .
C55 C 0.7301(3) 0.8703(2) 0.4744(3) 0.0266(9) Uani 1 1 d . . .
C56 C 0.7948(4) 0.8396(2) 0.4280(3) 0.0332(10) Uani 1 1 d . . .
H56 H 0.7647 0.8197 0.3690 0.040 Uiso 1 1 calc R . .
C57 C 0.9040(4) 0.8384(2) 0.4695(3) 0.0353(11) Uani 1 1 d . . .
H57 H 0.9484 0.8173 0.4387 0.042 Uiso 1 1 calc R . .
C58 C 0.9485(3) 0.8677(2) 0.5551(3) 0.0330(10) Uani 1 1 d . . .
C59 C 1.0657(3) 0.8644(3) 0.6032(4) 0.0475(13) Uani 1 1 d . . .
H59A H 1.1032 0.8499 0.5595 0.057 Uiso 1 1 calc R . .
H59B H 1.0804 0.8280 0.6522 0.057 Uiso 1 1 calc R . .
C60 C 1.1066(4) 0.9371(3) 0.6438(4) 0.0645(17) Uani 1 1 d . . .
H60A H 1.1082 0.9701 0.5941 0.077 Uiso 1 1 calc R . .
H60B H 1.1801 0.9316 0.6845 0.077 Uiso 1 1 calc R . .
C61 C 1.0385(4) 0.9707(3) 0.6980(4) 0.0534(14) Uani 1 1 d . . .
H61A H 1.0137 1.0183 0.6721 0.064 Uiso 1 1 calc R . .
H61B H 1.0831 0.9777 0.7618 0.064 Uiso 1 1 calc R . .
C62 C 0.9416(3) 0.9247(2) 0.6971(3) 0.0337(10) Uani 1 1 d . . .
H62A H 0.9651 0.8834 0.7387 0.040 Uiso 1 1 calc R . .
H62B H 0.8922 0.9537 0.7194 0.040 Uiso 1 1 calc R . .
C63 C 0.8847(3) 0.8977(2) 0.6017(3) 0.0269(9) Uani 1 1 d . . .
C64 C 0.7740(3) 0.9002(2) 0.5609(3) 0.0240(9) Uani 1 1 d . . .
C65 C 0.7009(3) 0.9280(2) 0.6104(3) 0.0271(9) Uani 1 1 d . . .
C66 C 0.7028(3) 0.9988(2) 0.6406(3) 0.0272(9) Uani 1 1 d . . .
C67 C 0.7707(4) 1.0548(2) 0.6139(3) 0.0396(11) Uani 1 1 d . . .
H67A H 0.8355 1.0313 0.6089 0.048 Uiso 1 1 calc R . .
H67B H 0.7312 1.0735 0.5529 0.048 Uiso 1 1 calc R . .
C68 C 0.8015(7) 1.1144(4) 0.6760(6) 0.103(3) Uani 1 1 d U . .
H68A H 0.8642 1.0998 0.7267 0.124 Uiso 1 1 calc R . .
H68B H 0.8238 1.1542 0.6436 0.124 Uiso 1 1 calc R . .
C69 C 0.7230(7) 1.1415(4) 0.7142(7) 0.107(3) Uani 1 1 d U . .
H69A H 0.7615 1.1642 0.7730 0.129 Uiso 1 1 calc R . .
H69B H 0.6847 1.1802 0.6735 0.129 Uiso 1 1 calc R . .
C70 C 0.6448(4) 1.0956(3) 0.7307(3) 0.0458(13) Uani 1 1 d . . .
H70A H 0.5747 1.1182 0.7039 0.055 Uiso 1 1 calc R . .
H70B H 0.6579 1.0929 0.7973 0.055 Uiso 1 1 calc R . .
C71 C 0.6394(4) 1.0194(2) 0.6940(3) 0.0349(11) Uani 1 1 d . . .
C72 C 0.5718(4) 0.9707(2) 0.7135(3) 0.0346(11) Uani 1 1 d . . .
H72 H 0.5299 0.9848 0.7505 0.041 Uiso 1 1 calc R . .
C73 C 0.5639(3) 0.9010(2) 0.6798(3) 0.0325(10) Uani 1 1 d . . .
H73 H 0.5148 0.8684 0.6916 0.039 Uiso 1 1 calc R . .
C74 C 0.6281(3) 0.8798(2) 0.6290(3) 0.0270(9) Uani 1 1 d . . .
C75 C 0.6284(3) 0.7558(2) 0.6482(3) 0.0250(9) Uani 1 1 d . . .
H75 H 0.6528 0.7673 0.7111 0.030 Uiso 1 1 calc R . .
C76 C 0.6091(3) 0.6806(2) 0.6246(3) 0.0245(9) Uani 1 1 d . . .
C77 C 0.6279(3) 0.6309(2) 0.6948(3) 0.0317(10) Uani 1 1 d . . .
H77 H 0.6576 0.6464 0.7560 0.038 Uiso 1 1 calc R . .
C78 C 0.6040(4) 0.5592(2) 0.6769(3) 0.0367(11) Uani 1 1 d . . .
H78 H 0.6151 0.5259 0.7255 0.044 Uiso 1 1 calc R . .
C79 C 0.5638(3) 0.5366(2) 0.5877(3) 0.0377(11) Uani 1 1 d . . .
H79 H 0.5471 0.4875 0.5751 0.045 Uiso 1 1 calc R . .
C80 C 0.5477(4) 0.5844(2) 0.5168(3) 0.0379(11) Uani 1 1 d . . .
H80 H 0.5221 0.5677 0.4558 0.045 Uiso 1 1 calc R . .
C81 C 0.5688(3) 0.6573(2) 0.5341(3) 0.0304(10) Uani 1 1 d . . .
C82 C 0.3056(12) 0.7736(6) 0.5294(10) 0.077(3) Uani 0.68(2) 1 d PDU A 1
H82A H 0.3360 0.7278 0.5191 0.115 Uiso 0.68(2) 1 calc PR A 1
H82B H 0.2324 0.7663 0.5290 0.115 Uiso 0.68(2) 1 calc PR A 1
H82C H 0.3473 0.7932 0.5885 0.115 Uiso 0.68(2) 1 calc PR A 1
C82' C 0.261(2) 0.7637(8) 0.485(2) 0.077(3) Uani 0.32(2) 1 d PDU A 2
H82D H 0.2965 0.7201 0.4744 0.115 Uiso 0.32(2) 1 calc PR A 2
H82E H 0.1851 0.7607 0.4509 0.115 Uiso 0.32(2) 1 calc PR A 2
H82F H 0.2696 0.7686 0.5499 0.115 Uiso 0.32(2) 1 calc PR A 2
C83 C 0.3075(5) 0.8269(4) 0.4530(4) 0.0690(18) Uani 1 1 d D . .
H83 H 0.2714 0.8063 0.3915 0.083 Uiso 1 1 calc R A 1
C84 C 0.2629(6) 0.8957(3) 0.4644(6) 0.090(3) Uani 1 1 d D A .
H84A H 0.2997 0.9146 0.5252 0.135 Uiso 1 1 calc R . .
H84B H 0.1874 0.8901 0.4576 0.135 Uiso 1 1 calc R . .
H84C H 0.2714 0.9291 0.4182 0.135 Uiso 1 1 calc R . .
C85 C 0.3425(4) 0.8591(3) 0.2075(4) 0.0575(15) Uani 1 1 d . . .
H85A H 0.2928 0.8189 0.1903 0.086 Uiso 1 1 calc R . .
H85B H 0.3321 0.8913 0.1553 0.086 Uiso 1 1 calc R . .
H85C H 0.3297 0.8854 0.2581 0.086 Uiso 1 1 calc R . .
C86 C 0.4551(4) 0.8309(3) 0.2367(3) 0.0376(11) Uani 1 1 d . . .
H86 H 0.5047 0.8726 0.2505 0.045 Uiso 1 1 calc R . .
C87 C 0.4785(5) 0.7864(3) 0.1645(4) 0.0638(16) Uani 1 1 d . . .
H87A H 0.5537 0.7736 0.1839 0.096 Uiso 1 1 calc R . .
H87B H 0.4615 0.8138 0.1077 0.096 Uiso 1 1 calc R . .
H87C H 0.4356 0.7427 0.1547 0.096 Uiso 1 1 calc R . .
N1 N 0.6111(2) 0.62595(17) 1.0201(2) 0.0196(7) Uani 1 1 d . . .
N2 N 0.8918(2) 0.71010(16) 0.9616(2) 0.0185(7) Uani 1 1 d . . .
N3 N 0.6155(2) 0.80812(17) 0.5918(2) 0.0237(7) Uani 1 1 d . A .
O1 O 0.65119(19) 0.70897(13) 0.88784(17) 0.0192(6) Uani 1 1 d . . .
O2 O 0.8206(2) 0.63191(14) 1.10768(18) 0.0251(6) Uani 1 1 d . . .
O3 O 0.77860(18) 0.58561(13) 0.93387(17) 0.0197(6) Uani 1 1 d . . .
O4 O 0.7600(2) 0.75957(14) 1.05096(18) 0.0226(6) Uani 1 1 d . . .
O5 O 0.6233(2) 0.87168(15) 0.43344(18) 0.0306(7) Uani 1 1 d . A .
O6 O 0.5506(2) 0.70299(16) 0.4635(2) 0.0390(8) Uani 1 1 d . A .
O7 O 0.4185(2) 0.83563(19) 0.4675(2) 0.0504(9) Uani 1 1 d . A .
O8 O 0.4732(3) 0.78927(19) 0.3167(2) 0.0500(9) Uani 1 1 d . A .
Ti1 Ti 0.75008(5) 0.66839(4) 0.98827(4) 0.01859(16) Uani 1 1 d . . .
Ti2 Ti 0.52746(6) 0.80010(4) 0.43887(5) 0.02955(19) Uani 1 1 d . . .

loop_
_atom_site_aniso_label
_atom_site_aniso_U_11
_atom_site_aniso_U_22
_atom_site_aniso_U_33
_atom_site_aniso_U_23
_atom_site_aniso_U_13
_atom_site_aniso_U_12
C1 0.0146(19) 0.023(2) 0.018(2) -0.0003(16) 0.0042(15) 0.0009(16)
C2 0.022(2) 0.020(2) 0.024(2) 0.0011(16) 0.0091(16) -0.0021(16)
C3 0.026(2) 0.019(2) 0.033(2) -0.0026(18) 0.0062(18) -0.0029(17)
C4 0.021(2) 0.021(2) 0.033(2) -0.0032(18) 0.0051(18) 0.0050(17)
C5 0.029(2) 0.028(2) 0.061(3) -0.001(2) 0.014(2) 0.009(2)
C6 0.023(2) 0.032(3) 0.089(4) -0.021(3) 0.013(3) 0.004(2)
C7 0.041(3) 0.061(4) 0.124(6) -0.003(4) 0.044(4) 0.001(3)
C8 0.020(2) 0.028(2) 0.051(3) 0.004(2) 0.016(2) 0.0009(18)
C9 0.018(2) 0.029(2) 0.019(2) 0.0012(17) 0.0051(16) -0.0023(17)
C10 0.0186(19) 0.0162(18) 0.018(2) 0.0027(15) 0.0061(16) 0.0026(15)
C11 0.0161(19) 0.0186(19) 0.023(2) 0.0000(16) 0.0102(16) 0.0007(15)
C12 0.0160(19) 0.021(2) 0.027(2) 0.0008(17) 0.0057(17) 0.0018(16)
C13 0.028(2) 0.028(2) 0.029(2) -0.0007(18) 0.0066(18) -0.0003(18)
C14 0.037(3) 0.035(3) 0.031(3) -0.002(2) -0.004(2) -0.002(2)
C15 0.035(3) 0.040(3) 0.041(3) -0.012(2) 0.006(2) -0.011(2)
C16 0.041(3) 0.024(2) 0.038(3) -0.007(2) 0.010(2) -0.009(2)
C17 0.023(2) 0.021(2) 0.031(2) -0.0027(17) 0.0092(18) -0.0020(17)
C18 0.030(2) 0.0143(19) 0.037(3) -0.0007(18) 0.013(2) -0.0006(17)
C19 0.020(2) 0.022(2) 0.032(2) 0.0098(17) 0.0056(18) 0.0080(16)
C20 0.0134(18) 0.019(2) 0.024(2) 0.0018(16) 0.0074(16) 0.0008(15)
C21 0.023(2) 0.035(2) 0.032(2) 0.006(2) 0.0123(18) 0.0057(18)
C22 0.031(2) 0.030(2) 0.020(2) 0.0054(17) 0.0090(18) 0.0012(18)
C23 0.034(2) 0.056(3) 0.025(2) 0.007(2) 0.010(2) 0.010(2)
C24 0.056(3) 0.046(3) 0.019(2) 0.001(2) 0.010(2) 0.012(2)
C25 0.046(3) 0.032(2) 0.019(2) 0.0019(19) -0.0015(19) 0.006(2)
C26 0.032(2) 0.031(2) 0.023(2) -0.0003(18) 0.0008(18) 0.0004(19)
C27 0.026(2) 0.021(2) 0.018(2) 0.0040(16) 0.0023(16) 0.0088(16)
C28 0.0186(19) 0.021(2) 0.018(2) 0.0015(16) 0.0035(16) 0.0006(16)
C29 0.021(2) 0.026(2) 0.032(2) 0.0074(18) 0.0133(18) 0.0004(17)
C30 0.025(2) 0.023(2) 0.032(2) 0.0094(18) 0.0099(18) 0.0037(17)
C31 0.022(2) 0.021(2) 0.022(2) -0.0001(16) 0.0082(16) 0.0007(16)
C32 0.021(2) 0.023(2) 0.034(2) 0.0120(18) 0.0054(18) 0.0006(17)
C33 0.023(2) 0.048(3) 0.070(4) 0.028(3) 0.017(2) 0.011(2)
C34 0.025(2) 0.041(3) 0.054(3) 0.014(2) 0.015(2) 0.005(2)
C35 0.019(2) 0.028(2) 0.032(2) 0.0095(19) 0.0100(18) 0.0023(17)
C36 0.019(2) 0.022(2) 0.019(2) 0.0003(16) 0.0084(16) 0.0025(16)
C37 0.0169(18) 0.0165(18) 0.019(2) 0.0010(15) 0.0045(15) -0.0004(15)
C38 0.0149(18) 0.0187(19) 0.022(2) 0.0024(16) 0.0043(15) 0.0026(15)
C39 0.0173(19) 0.0181(19) 0.023(2) -0.0038(16) 0.0057(16) 0.0005(15)
C40 0.030(2) 0.0158(19) 0.023(2) 0.0016(16) 0.0063(17) 0.0029(16)
C41 0.047(3) 0.027(2) 0.023(2) -0.0023(18) 0.011(2) -0.005(2)
C42 0.066(3) 0.027(2) 0.019(2) 0.0012(18) 0.009(2) 0.001(2)
C43 0.047(3) 0.032(2) 0.019(2) 0.0031(18) 0.0105(19) 0.000(2)
C44 0.0222(19) 0.024(2) 0.0182(19) 0.0013(18) 0.0025(15) 0.0029(18)
C45 0.028(2) 0.021(2) 0.022(2) 0.0068(17) 0.0051(18) 0.0001(17)
C46 0.022(2) 0.0141(19) 0.029(2) 0.0024(17) 0.0074(17) 0.0005(16)
C47 0.0153(19) 0.021(2) 0.0173(19) 0.0010(15) 0.0033(15) -0.0018(15)
C48 0.0167(19) 0.025(2) 0.030(2) -0.0042(18) 0.0064(17) -0.0039(17)
C49 0.023(2) 0.023(2) 0.029(2) -0.0067(17) 0.0053(17) -0.0026(17)
C50 0.023(2) 0.037(3) 0.035(2) -0.006(2) 0.0060(18) -0.0042(19)
C51 0.033(2) 0.029(2) 0.027(2) -0.0073(19) -0.0010(19) -0.0048(19)
C52 0.044(3) 0.027(2) 0.022(2) -0.0017(18) 0.0068(19) -0.002(2)
C53 0.031(2) 0.021(2) 0.026(2) 0.0001(17) 0.0100(18) 0.0051(17)
C54 0.030(2) 0.0153(19) 0.025(2) 0.0032(17) 0.0051(17) 0.0023(17)
C55 0.036(2) 0.021(2) 0.022(2) 0.0059(17) 0.0070(18) -0.0006(18)
C56 0.047(3) 0.027(2) 0.025(2) 0.0063(18) 0.010(2) 0.001(2)
C57 0.047(3) 0.033(2) 0.034(3) 0.009(2) 0.024(2) 0.013(2)
C58 0.036(2) 0.034(2) 0.033(3) 0.010(2) 0.016(2) 0.004(2)
C59 0.029(2) 0.070(4) 0.047(3) 0.012(3) 0.018(2) 0.006(3)
C60 0.047(3) 0.089(5) 0.056(4) 0.013(3) 0.014(3) -0.023(3)
C61 0.045(3) 0.043(3) 0.064(4) -0.001(3) 0.005(3) -0.015(2)
C62 0.035(2) 0.028(2) 0.032(3) 0.0000(19) 0.003(2) -0.005(2)
C63 0.034(2) 0.020(2) 0.025(2) 0.0074(17) 0.0070(19) -0.0033(18)
C64 0.030(2) 0.0132(19) 0.029(2) 0.0039(17) 0.0090(18) 0.0025(16)
C65 0.039(2) 0.020(2) 0.022(2) 0.0026(17) 0.0076(19) 0.0044(18)
C66 0.038(2) 0.021(2) 0.019(2) 0.0031(17) 0.0031(18) 0.0049(18)
C67 0.058(3) 0.015(2) 0.043(3) 0.0023(19) 0.012(2) 0.002(2)
C68 0.114(4) 0.091(4) 0.122(5) -0.037(4) 0.063(4) -0.026(3)
C69 0.112(4) 0.086(4) 0.137(5) -0.037(4) 0.058(4) -0.013(3)
C70 0.058(3) 0.038(3) 0.035(3) -0.007(2) 0.005(2) 0.005(2)
C71 0.047(3) 0.029(2) 0.024(2) -0.0005(18) 0.003(2) 0.012(2)
C72 0.041(3) 0.037(3) 0.026(2) 0.001(2) 0.011(2) 0.012(2)
C73 0.037(2) 0.032(2) 0.032(3) 0.0040(19) 0.014(2) 0.003(2)
C74 0.028(2) 0.026(2) 0.026(2) 0.0015(18) 0.0078(18) 0.0030(18)
C75 0.021(2) 0.034(2) 0.020(2) 0.0008(18) 0.0060(17) 0.0033(18)
C76 0.025(2) 0.025(2) 0.024(2) -0.0010(17) 0.0079(17) 0.0014(17)
C77 0.035(2) 0.030(2) 0.028(2) -0.0034(19) 0.0075(19) 0.0030(19)
C78 0.046(3) 0.026(2) 0.041(3) 0.008(2) 0.017(2) 0.008(2)
C79 0.038(3) 0.022(2) 0.047(3) -0.003(2) 0.005(2) -0.002(2)
C80 0.039(3) 0.028(3) 0.037(3) -0.009(2) -0.002(2) 0.004(2)
C81 0.030(2) 0.030(2) 0.027(2) 0.0026(19) 0.0024(18) 0.0003(19)
C82 0.075(4) 0.075(4) 0.081(4) 0.006(3) 0.027(3) -0.002(3)
C82' 0.075(4) 0.075(4) 0.081(4) 0.006(3) 0.027(3) -0.002(3)
C83 0.061(4) 0.097(5) 0.056(4) 0.021(3) 0.029(3) 0.028(4)
C84 0.085(5) 0.060(4) 0.146(7) 0.046(4) 0.068(5) 0.019(4)
C85 0.056(3) 0.064(4) 0.049(3) 0.015(3) 0.010(3) 0.012(3)
C86 0.040(3) 0.044(3) 0.022(2) 0.009(2) -0.002(2) -0.010(2)
C87 0.085(4) 0.058(4) 0.048(3) 0.004(3) 0.020(3) 0.009(3)
N1 0.0169(16) 0.0238(17) 0.0189(17) 0.0030(14) 0.0064(13) 0.0051(13)
N2 0.0180(16) 0.0168(16) 0.0221(17) 0.0006(14) 0.0080(14) 0.0023(13)
N3 0.0234(16) 0.0231(18) 0.0244(18) 0.0008(15) 0.0070(14) 0.0013(15)
O1 0.0158(13) 0.0210(13) 0.0224(14) 0.0005(11) 0.0082(11) 0.0032(11)
O2 0.0214(14) 0.0304(15) 0.0230(15) -0.0006(12) 0.0059(12) 0.0024(12)
O3 0.0151(13) 0.0205(14) 0.0241(15) -0.0006(11) 0.0071(11) 0.0010(11)
O4 0.0187(14) 0.0258(14) 0.0237(15) -0.0066(12) 0.0070(12) 0.0005(11)
O5 0.0314(16) 0.0352(17) 0.0217(15) 0.0060(13) 0.0030(12) -0.0031(13)
O6 0.0504(19) 0.0358(17) 0.0220(16) 0.0011(14) -0.0017(14) 0.0018(15)
O7 0.0292(17) 0.062(2) 0.058(2) 0.0050(18) 0.0101(16) 0.0078(16)
O8 0.053(2) 0.056(2) 0.0297(18) 0.0102(16) -0.0051(15) -0.0177(18)
Ti1 0.0144(3) 0.0228(4) 0.0186(4) -0.0007(3) 0.0051(3) 0.0008(3)
Ti2 0.0292(4) 0.0305(4) 0.0244(4) 0.0042(3) 0.0016(3) 0.0008(3)

loop_
_atom_type_symbol
_atom_type_description
_atom_type_scat_dispersion_real
_atom_type_scat_dispersion_imag
_atom_type_scat_source
C C 0.0033 0.0016 'International Tables Vol C Tables 4.2.6.8 and 6.1.1.4'
H H 0.0000 0.0000 'International Tables Vol C Tables 4.2.6.8 and 6.1.1.4'
N N 0.0061 0.0033 'International Tables Vol C Tables 4.2.6.8 and 6.1.1.4'
O O 0.0106 0.0060 'International Tables Vol C Tables 4.2.6.8 and 6.1.1.4'
Ti Ti 0.2776 0.4457 'International Tables Vol C Tables 4.2.6.8 and 6.1.1.4'

loop_
_geom_angle_atom_site_label_1
_geom_angle_atom_site_label_2
_geom_angle_atom_site_label_3
_geom_angle
O1 C1 C2 120.3(3)
O1 C1 C10 118.4(3)
C2 C1 C10 121.3(4)
C3 C2 C1 119.0(4)
C3 C2 H2 120.5
C1 C2 H2 120.5
C2 C3 C4 121.5(4)
C2 C3 H3 119.3
C4 C3 H3 119.3
C9 C4 C3 119.8(4)
C9 C4 C5 120.8(4)
C3 C4 C5 119.4(4)
C6 C5 C4 113.2(4)
C6 C5 H5A 108.9
C4 C5 H5A 108.9
C6 C5 H5B 108.9
C4 C5 H5B 108.9
H5A C5 H5B 107.8
C7 C6 C5 113.4(5)
C7 C6 H6A 108.9
C5 C6 H6A 108.9
C7 C6 H6B 108.9
C5 C6 H6B 108.9
H6A C6 H6B 107.7
C6 C7 C8 114.5(5)
C6 C7 H7A 108.6
C8 C7 H7A 108.6
C6 C7 H7B 108.6
C8 C7 H7B 108.6
H7A C7 H7B 107.6
C9 C8 C7 113.3(4)
C9 C8 H8A 108.9
C7 C8 H8A 108.9
C9 C8 H8B 108.9
C7 C8 H8B 108.9
H8A C8 H8B 107.7
C4 C9 C10 118.7(4)
C4 C9 C8 121.7(4)
C10 C9 C8 119.5(3)
C1 C10 C9 119.4(3)
C1 C10 C11 119.5(3)
C9 C10 C11 121.2(3)
C12 C11 C20 119.8(3)
C12 C11 C10 121.3(3)
C20 C11 C10 118.9(4)
C17 C12 C11 120.1(4)
C17 C12 C13 119.7(4)
C11 C12 C13 120.1(3)
C12 C13 C14 113.5(3)
C12 C13 H13A 108.9
C14 C13 H13A 108.9
C12 C13 H13B 108.9
C14 C13 H13B 108.9
H13A C13 H13B 107.7
C15 C14 C13 110.5(4)
C15 C14 H14A 109.5
C13 C14 H14A 109.5
C15 C14 H14B 109.5
C13 C14 H14B 109.5
H14A C14 H14B 108.1
C16 C15 C14 112.0(4)
C16 C15 H15A 109.2
C14 C15 H15A 109.2
C16 C15 H15B 109.2
C14 C15 H15B 109.2
H15A C15 H15B 107.9
C15 C16 C17 114.2(3)
C15 C16 H16A 108.7
C17 C16 H16A 108.7
C15 C16 H16B 108.7
C17 C16 H16B 108.7
H16A C16 H16B 107.6
C12 C17 C18 118.8(4)
C12 C17 C16 122.1(4)
C18 C17 C16 119.0(3)
C19 C18 C17 121.5(4)
C19 C18 H18 119.3
C17 C18 H18 119.3
C18 C19 C20 120.1(4)
C18 C19 H19 119.9
C20 C19 H19 119.9
C19 C20 C11 119.4(4)
C19 C20 N1 119.0(3)
C11 C20 N1 121.5(3)
N1 C21 C22 125.0(4)
N1 C21 H21 117.5
C22 C21 H21 117.5
C23 C22 C27 119.1(4)
C23 C22 C21 119.9(4)
C27 C22 C21 120.9(3)
C24 C23 C22 122.1(4)
C24 C23 H23 118.9
C22 C23 H23 118.9
C23 C24 C25 118.8(4)
C23 C24 H24 120.6
C25 C24 H24 120.6
C26 C25 C24 120.9(4)
C26 C25 H25 119.6
C24 C25 H25 119.6
C25 C26 C27 121.3(4)
C25 C26 H26 119.4
C27 C26 H26 119.4
O2 C27 C26 121.1(4)
O2 C27 C22 121.1(3)
C26 C27 C22 117.8(4)
O3 C28 C37 118.7(3)
O3 C28 C29 119.9(3)
C37 C28 C29 121.3(3)
C30 C29 C28 118.2(4)
C30 C29 H29 120.9
C28 C29 H29 120.9
C31 C30 C29 122.5(4)
C31 C30 H30 118.8
C29 C30 H30 118.8
C30 C31 C36 118.6(3)
C30 C31 C32 118.7(3)
C36 C31 C32 122.7(3)
C31 C32 C33 114.0(3)
C31 C32 H32A 108.8
C33 C32 H32A 108.8
C31 C32 H32B 108.8
C33 C32 H32B 108.8
H32A C32 H32B 107.7
C34 C33 C32 113.3(4)
C34 C33 H33A 108.9
C32 C33 H33A 108.9
C34 C33 H33B 108.9
C32 C33 H33B 108.9
H33A C33 H33B 107.7
C33 C34 C35 113.1(4)
C33 C34 H34A 108.9
C35 C34 H34A 108.9
C33 C34 H34B 108.9
C35 C34 H34B 108.9
H34A C34 H34B 107.8
C34 C35 C36 111.8(3)
C34 C35 H35A 109.3
C36 C35 H35A 109.3
C34 C35 H35B 109.3
C36 C35 H35B 109.3
H35A C35 H35B 107.9
C31 C36 C37 120.3(3)
C31 C36 C35 120.5(3)
C37 C36 C35 119.1(3)
C28 C37 C36 118.9(3)
C28 C37 C38 118.6(3)
C36 C37 C38 122.5(3)
C47 C38 C39 118.5(3)
C47 C38 C37 120.0(3)
C39 C38 C37 121.5(3)
C44 C39 C38 120.4(3)
C44 C39 C40 120.3(3)
C38 C39 C40 119.0(3)
C41 C40 C39 113.0(3)
C41 C40 H40A 109.0
C39 C40 H40A 109.0
C41 C40 H40B 109.0
C39 C40 H40B 109.0
H40A C40 H40B 107.8
C42 C41 C40 111.2(4)
C42 C41 H41A 109.4
C40 C41 H41A 109.4
C42 C41 H41B 109.4
C40 C41 H41B 109.4
H41A C41 H41B 108.0
C41 C42 C43 110.2(4)
C41 C42 H42A 109.6
C43 C42 H42A 109.6
C41 C42 H42B 109.6
C43 C42 H42B 109.6
H42A C42 H42B 108.1
C44 C43 C42 113.8(3)
C44 C43 H43A 108.8
C42 C43 H43A 108.8
C44 C43 H43B 108.8
C42 C43 H43B 108.8
H43A C43 H43B 107.7
C45 C44 C39 119.0(3)
C45 C44 C43 119.4(3)
C39 C44 C43 121.6(4)
C46 C45 C44 121.6(3)
C46 C45 H45 119.2
C44 C45 H45 119.2
C45 C46 C47 119.2(3)
C45 C46 H46 120.4
C47 C46 H46 120.4
C46 C47 C38 121.0(3)
C46 C47 N2 118.5(3)
C38 C47 N2 120.4(3)
N2 C48 C49 126.5(4)
N2 C48 H48 116.7
C49 C48 H48 116.7
C50 C49 C48 120.6(4)
C50 C49 C54 118.4(4)
C48 C49 C54 120.7(3)
C51 C50 C49 122.2(4)
C51 C50 H50 118.9
C49 C50 H50 118.9
C50 C51 C52 118.7(4)
C50 C51 H51 120.6
C52 C51 H51 120.6
C53 C52 C51 121.0(4)
C53 C52 H52 119.5
C51 C52 H52 119.5
C52 C53 C54 120.8(4)
C52 C53 H53 119.6
C54 C53 H53 119.6
O4 C54 C53 120.4(4)
O4 C54 C49 120.7(3)
C53 C54 C49 118.8(4)
O5 C55 C64 120.2(4)
O5 C55 C56 119.0(4)
C64 C55 C56 120.7(4)
C57 C56 C55 119.2(4)
C57 C56 H56 120.4
C55 C56 H56 120.4
C58 C57 C56 120.7(4)
C58 C57 H57 119.6
C56 C57 H57 119.6
C57 C58 C63 120.4(4)
C57 C58 C59 121.8(4)
C63 C58 C59 117.7(4)
C58 C59 C60 110.4(4)
C58 C59 H59A 109.6
C60 C59 H59A 109.6
C58 C59 H59B 109.6
C60 C59 H59B 109.6
H59A C59 H59B 108.1
C59 C60 C61 113.1(4)
C59 C60 H60A 109.0
C61 C60 H60A 109.0
C59 C60 H60B 109.0
C61 C60 H60B 109.0
H60A C60 H60B 107.8
C60 C61 C62 113.3(4)
C60 C61 H61A 108.9
C62 C61 H61A 108.9
C60 C61 H61B 108.9
C62 C61 H61B 108.9
H61A C61 H61B 107.7
C63 C62 C61 111.0(4)
C63 C62 H62A 109.4
C61 C62 H62A 109.4
C63 C62 H62B 109.4
C61 C62 H62B 109.4
H62A C62 H62B 108.0
C58 C63 C64 120.0(4)
C58 C63 C62 115.8(4)
C64 C63 C62 124.1(4)
C55 C64 C63 118.9(4)
C55 C64 C65 118.7(4)
C63 C64 C65 122.2(4)
C66 C65 C74 118.5(4)
C66 C65 C64 123.2(4)
C74 C65 C64 118.3(3)
C65 C66 C71 120.2(4)
C65 C66 C67 120.8(4)
C71 C66 C67 119.0(4)
C68 C67 C66 114.9(5)
C68 C67 H67A 108.5
C66 C67 H67A 108.5
C68 C67 H67B 108.5
C66 C67 H67B 108.5
H67A C67 H67B 107.5
C69 C68 C67 116.8(7)
C69 C68 H68A 108.1
C67 C68 H68A 108.1
C69 C68 H68B 108.1
C67 C68 H68B 108.1
H68A C68 H68B 107.3
C70 C69 C68 121.4(7)
C70 C69 H69A 107.0
C68 C69 H69A 107.0
C70 C69 H69B 107.0
C68 C69 H69B 107.0
H69A C69 H69B 106.7
C69 C70 C71 116.6(5)
C69 C70 H70A 108.1
C71 C70 H70A 108.1
C69 C70 H70B 108.1
C71 C70 H70B 108.1
H70A C70 H70B 107.3
C72 C71 C66 119.9(4)
C72 C71 C70 119.7(4)
C66 C71 C70 120.4(4)
C71 C72 C73 121.0(4)
C71 C72 H72 119.5
C73 C72 H72 119.5
C74 C73 C72 119.4(4)
C74 C73 H73 120.3
C72 C73 H73 120.3
C73 C74 C65 120.8(4)
C73 C74 N3 118.4(4)
C65 C74 N3 120.7(3)
N3 C75 C76 126.0(4)
N3 C75 H75 117.0
C76 C75 H75 117.0
C77 C76 C81 119.4(4)
C77 C76 C75 118.3(4)
C81 C76 C75 122.2(4)
C78 C77 C76 121.0(4)
C78 C77 H77 119.5
C76 C77 H77 119.5
C79 C78 C77 119.2(4)
C79 C78 H78 120.4
C77 C78 H78 120.4
C80 C79 C78 120.9(4)
C80 C79 H79 119.5
C78 C79 H79 119.5
C79 C80 C81 120.3(4)
C79 C80 H80 119.8
C81 C80 H80 119.8
O6 C81 C80 119.1(4)
O6 C81 C76 121.9(4)
C80 C81 C76 119.0(4)
C83 C82 H82A 109.5
C83 C82 H82B 109.5
H82A C82 H82B 109.5
C83 C82 H82C 109.5
H82A C82 H82C 109.5
H82B C82 H82C 109.5
C83 C82' H82D 109.5
C83 C82' H82E 109.5
H82D C82' H82E 109.5
C83 C82' H82F 109.5
H82D C82' H82F 109.5
H82E C82' H82F 109.5
O7 C83 C84 108.6(6)
O7 C83 C82' 123.7(12)
C84 C83 C82' 115.9(9)
O7 C83 C82 102.2(7)
C84 C83 C82 112.0(6)
C82' C83 C82 29.8(11)
O7 C83 H83 111.2
C84 C83 H83 111.2
C82' C83 H83 83.2
C82 C83 H83 111.2
C83 C84 H84A 109.5
C83 C84 H84B 109.5
H84A C84 H84B 109.5
C83 C84 H84C 109.5
H84A C84 H84C 109.5
H84B C84 H84C 109.5
C86 C85 H85A 109.5
C86 C85 H85B 109.5
H85A C85 H85B 109.5
C86 C85 H85C 109.5
H85A C85 H85C 109.5
H85B C85 H85C 109.5
O8 C86 C87 109.1(4)
O8 C86 C85 109.7(4)
C87 C86 C85 112.5(4)
O8 C86 H86 108.5
C87 C86 H86 108.5
C85 C86 H86 108.5
C86 C87 H87A 109.5
C86 C87 H87B 109.5
H87A C87 H87B 109.5
C86 C87 H87C 109.5
H87A C87 H87C 109.5
H87B C87 H87C 109.5
C21 N1 C20 117.4(3)
C21 N1 Ti1 124.1(3)
C20 N1 Ti1 117.7(2)
C48 N2 C47 118.4(3)
C48 N2 Ti1 123.2(3)
C47 N2 Ti1 117.9(2)
C75 N3 C74 117.3(3)
C75 N3 Ti2 124.6(3)
C74 N3 Ti2 115.4(2)
C1 O1 Ti1 129.0(2)
C27 O2 Ti1 129.2(2)
C28 O3 Ti1 127.0(2)
C54 O4 Ti1 128.5(2)
C55 O5 Ti2 126.3(2)
C81 O6 Ti2 139.5(3)
C83 O7 Ti2 143.2(4)
C86 O8 Ti2 138.9(3)
O3 Ti1 O1 98.77(11)
O3 Ti1 O2 91.84(11)
O1 Ti1 O2 163.37(11)
O3 Ti1 O4 164.76(11)
O1 Ti1 O4 88.88(11)
O2 Ti1 O4 83.93(11)
O3 Ti1 N2 84.52(11)
O1 Ti1 N2 97.19(11)
O2 Ti1 N2 96.54(12)
O4 Ti1 N2 81.45(11)
O3 Ti1 N1 95.90(12)
O1 Ti1 N1 84.69(11)
O2 Ti1 N1 81.49(11)
O4 Ti1 N1 97.92(11)
N2 Ti1 N1 177.99(12)
O7 Ti2 O8 102.05(17)
O7 Ti2 O6 114.32(16)
O8 Ti2 O6 95.27(15)
O7 Ti2 O5 111.36(15)
O8 Ti2 O5 95.26(14)
O6 Ti2 O5 129.51(14)
O7 Ti2 N3 85.11(14)
O8 Ti2 N3 172.85(15)
O6 Ti2 N3 81.57(12)
O5 Ti2 N3 82.00(12)

loop_
_geom_bond_atom_site_label_1
_geom_bond_atom_site_label_2
_geom_bond_distance
C1 O1 1.366(4)
C1 C2 1.384(5)
C1 C10 1.386(5)
C2 C3 1.371(5)
C2 H2 0.9500
C3 C4 1.402(6)
C3 H3 0.9500
C4 C9 1.389(5)
C4 C5 1.524(5)
C5 C6 1.497(6)
C5 H5A 0.9900
C5 H5B 0.9900
C6 C7 1.431(8)
C6 H6A 0.9900
C6 H6B 0.9900
C7 C8 1.511(7)
C7 H7A 0.9900
C7 H7B 0.9900
C8 C9 1.509(5)
C8 H8A 0.9900
C8 H8B 0.9900
C9 C10 1.425(5)
C10 C11 1.501(5)
C11 C12 1.400(5)
C11 C20 1.409(5)
C12 C17 1.395(5)
C12 C13 1.511(5)
C13 C14 1.518(6)
C13 H13A 0.9900
C13 H13B 0.9900
C14 C15 1.514(6)
C14 H14A 0.9900
C14 H14B 0.9900
C15 C16 1.494(6)
C15 H15A 0.9900
C15 H15B 0.9900
C16 C17 1.513(6)
C16 H16A 0.9900
C16 H16B 0.9900
C17 C18 1.404(6)
C18 C19 1.368(6)
C18 H18 0.9500
C19 C20 1.398(5)
C19 H19 0.9500
C20 N1 1.430(5)
C21 N1 1.299(5)
C21 C22 1.436(6)
C21 H21 0.9500
C22 C23 1.409(6)
C22 C27 1.421(5)
C23 C24 1.351(6)
C23 H23 0.9500
C24 C25 1.401(6)
C24 H24 0.9500
C25 C26 1.377(6)
C25 H25 0.9500
C26 C27 1.395(5)
C26 H26 0.9500
C27 O2 1.313(5)
C28 O3 1.371(4)
C28 C37 1.388(5)
C28 C29 1.388(5)
C29 C30 1.388(5)
C29 H29 0.9500
C30 C31 1.386(5)
C30 H30 0.9500
C31 C36 1.389(5)
C31 C32 1.515(5)
C32 C33 1.520(6)
C32 H32A 0.9900
C32 H32B 0.9900
C33 C34 1.461(6)
C33 H33A 0.9900
C33 H33B 0.9900
C34 C35 1.514(6)
C34 H34A 0.9900
C34 H34B 0.9900
C35 C36 1.522(5)
C35 H35A 0.9900
C35 H35B 0.9900
C36 C37 1.418(5)
C37 C38 1.487(5)
C38 C47 1.400(5)
C38 C39 1.408(5)
C39 C44 1.400(5)
C39 C40 1.532(5)
C40 C41 1.516(5)
C40 H40A 0.9900
C40 H40B 0.9900
C41 C42 1.506(6)
C41 H41A 0.9900
C41 H41B 0.9900
C42 C43 1.515(6)
C42 H42A 0.9900
C42 H42B 0.9900
C43 C44 1.507(5)
C43 H43A 0.9900
C43 H43B 0.9900
C44 C45 1.384(5)
C45 C46 1.383(5)
C45 H45 0.9500
C46 C47 1.390(5)
C46 H46 0.9500
C47 N2 1.438(5)
C48 N2 1.293(5)
C48 C49 1.418(5)
C48 H48 0.9500
C49 C50 1.401(5)
C49 C54 1.431(5)
C50 C51 1.367(6)
C50 H50 0.9500
C51 C52 1.401(6)
C51 H51 0.9500
C52 C53 1.376(6)
C52 H52 0.9500
C53 C54 1.390(5)
C53 H53 0.9500
C54 O4 1.329(4)
C55 O5 1.362(5)
C55 C64 1.399(6)
C55 C56 1.399(6)
C56 C57 1.392(6)
C56 H56 0.9500
C57 C58 1.384(6)
C57 H57 0.9500
C58 C63 1.386(6)
C58 C59 1.505(6)
C59 C60 1.525(8)
C59 H59A 0.9900
C59 H59B 0.9900
C60 C61 1.541(8)
C60 H60A 0.9900
C60 H60B 0.9900
C61 C62 1.542(6)
C61 H61A 0.9900
C61 H61B 0.9900
C62 C63 1.520(6)
C62 H62A 0.9900
C62 H62B 0.9900
C63 C64 1.410(6)
C64 C65 1.500(6)
C65 C66 1.399(5)
C65 C74 1.413(6)
C66 C71 1.401(6)
C66 C67 1.518(6)
C67 C68 1.444(8)
C67 H67A 0.9900
C67 H67B 0.9900
C68 C69 1.437(9)
C68 H68A 0.9900
C68 H68B 0.9900
C69 C70 1.427(9)
C69 H69A 0.9900
C69 H69B 0.9900
C70 C71 1.526(6)
C70 H70A 0.9900
C70 H70B 0.9900
C71 C72 1.373(6)
C72 C73 1.394(6)
C72 H72 0.9500
C73 C74 1.381(6)
C73 H73 0.9500
C74 N3 1.446(5)
C75 N3 1.284(5)
C75 C76 1.453(6)
C75 H75 0.9500
C76 C77 1.390(6)
C76 C81 1.402(5)
C77 C78 1.384(6)
C77 H77 0.9500
C78 C79 1.381(6)
C78 H78 0.9500
C79 C80 1.376(6)
C79 H79 0.9500
C80 C81 1.401(6)
C80 H80 0.9500
C81 O6 1.347(5)
C82 C83 1.549(10)
C82 H82A 0.9800
C82 H82B 0.9800
C82 H82C 0.9800
C82' C83 1.485(14)
C82' H82D 0.9800
C82' H82E 0.9800
C82' H82F 0.9800
C83 O7 1.430(7)
C83 C84 1.449(8)
C83 H83 1.0000
C84 H84A 0.9800
C84 H84B 0.9800
C84 H84C 0.9800
C85 C86 1.516(7)
C85 H85A 0.9800
C85 H85B 0.9800
C85 H85C 0.9800
C86 O8 1.417(5)
C86 C87 1.497(7)
C86 H86 1.0000
C87 H87A 0.9800
C87 H87B 0.9800
C87 H87C 0.9800
N1 Ti1 2.197(3)
N2 Ti1 2.188(3)
N3 Ti2 2.294(3)
O1 Ti1 1.857(3)
O2 Ti1 1.918(3)
O3 Ti1 1.853(3)
O4 Ti1 1.943(3)
O5 Ti2 1.865(3)
O6 Ti2 1.859(3)
O7 Ti2 1.766(3)
O8 Ti2 1.811(3)
